data_1540869
loop_
_publ_author_name
'van Vucht, J.H.N.'
'Buschow, K.H.J.'

_publ_section_title
;
 The crystal structure of La2 Ni3
;
_journal_name_full 'Journal of the Less-Common Metals'
_journal_page_first 133
_journal_page_last 138
_journal_volume 46
_journal_year 1976
_chemical_formula_sum 'La2 Ni3'
_space_group_IT_number 64
_symmetry_space_group_name_Hall '-C 2ac 2'
_symmetry_space_group_name_H-M 'C m c e'
_cell_angle_alpha 90
_cell_angle_beta 90
_cell_angle_gamma 90
_cell_formula_units_Z 4
_cell_length_a 5.1138
_cell_length_b 9.7316
_cell_length_c 7.9075
_cell_volume 393.520
_citation_journal_id_ASTM JCOMAH
_cod_data_source_file vanVucht_JCOMAH_1976_1293.cif
_cod_data_source_block La2Ni3
_cod_original_cell_volume 393.5203
_cod_original_sg_symbol_H-M 'C m c a'
_cod_database_code 1540869

loop_
_symmetry_equiv_pos_as_xyz
x,y,z
-x+1/2,-y,z+1/2
x,-y,-z
-x+1/2,y,-z+1/2
-x,-y,-z
x-1/2,y,-z-1/2
-x,y,z
x-1/2,-y,z-1/2
x+1/2,y+1/2,z
-x+1,-y+1/2,z+1/2
x+1/2,-y+1/2,-z
-x+1,y+1/2,-z+1/2
-x+1/2,-y+1/2,-z
x,y+1/2,-z-1/2
-x+1/2,y+1/2,z
x,-y+1/2,z-1/2

loop_
_atom_site_label
_atom_site_type_symbol
_atom_site_fract_x
_atom_site_fract_y
_atom_site_fract_z
_atom_site_occupancy
_atom_site_U_iso_or_equiv
Ni1 Ni 0.25 0.419 0.25 1 0.0
Ni2 Ni 0 0 0 1 0.0
La1 La 0.5 0.1563 0.0904 1 0.0
